data_4112480
loop_
_publ_author_name
'Richard D. Adams'
'Burjor Captain'
'Wei Fu'
'Michael B. Hall'
'Josiah Manson'
'Mark D. Smith'
'Charles Edwin Webster'

_publ_section_title
;
 Bimetallic Cluster Complexes: The Synthesis, Structures, and Bonding of
 Ruthenium Carbonyl Cluster Complexes Containing Palladium and Platinum
 with the Bulky Tri-tert-butyl-phosphine Ligand
;
_journal_name_full 'Journal of the American Chemical Society'
_journal_page_first 5253
_journal_page_last 5267
_journal_paper_doi 10.1021/ja039541p
_journal_volume 126
_journal_year 2004
_chemical_formula_sum 'C30 H27 O17 P Pt Ru6'
_chemical_formula_weight 1492.00
_chemical_name_systematic
; 
 ? 
;
_space_group_IT_number 33
_symmetry_cell_setting orthorhombic
_symmetry_space_group_name_Hall 'P 2c -2n'
_symmetry_space_group_name_H-M 'P n a 21'
_atom_sites_solution_hydrogens geom
_atom_sites_solution_primary direct
_atom_sites_solution_secondary difmap
_audit_creation_method SHELXL-97
_cell_angle_alpha 90.00
_cell_angle_beta 90.00
_cell_angle_gamma 90.00
_cell_formula_units_Z 4
_cell_length_a 12.2489(5)
_cell_length_b 19.8587(8)
_cell_length_c 16.4570(6)
_cell_measurement_reflns_used 4561
_cell_measurement_temperature 293(2)
_cell_measurement_theta_max 23.79
_cell_measurement_theta_min 2.31
_cell_volume 4003.1(3)
_computing_cell_refinement 'SAINT+ NT V6.02a (Bruker, 1998)'
_computing_data_collection 'SMART NT V5.619 (Bruker, 2000)'
_computing_data_reduction 'SAINT+ NT V6.02a'
_computing_molecular_graphics 'SHELXTL V5.1 (Sheldrick, 1997)'
_computing_publication_material 'SHELXTL V5.1'
_computing_structure_refinement 'SHELXL-97 (Sheldrick, 1997)'
_computing_structure_solution 'SHELXS-97 (Sheldrick, 1990)'
_diffrn_ambient_temperature 293(2)
_diffrn_measured_fraction_theta_full 0.999
_diffrn_measured_fraction_theta_max 0.999
_diffrn_measurement_device_type 'Bruker SMART APEX CCD diffractometer'
_diffrn_measurement_method 'omega scans'
_diffrn_radiation_monochromator graphite
_diffrn_radiation_source 'fine-focus sealed tube'
_diffrn_radiation_type MoK\a
_diffrn_radiation_wavelength 0.71073
_diffrn_reflns_av_R_equivalents 0.0476
_diffrn_reflns_av_sigmaI/netI 0.0523
_diffrn_reflns_limit_h_max 15
_diffrn_reflns_limit_h_min -13
_diffrn_reflns_limit_k_max 24
_diffrn_reflns_limit_k_min -21
_diffrn_reflns_limit_l_max 20
_diffrn_reflns_limit_l_min -20
_diffrn_reflns_number 25730
_diffrn_reflns_theta_full 26.26
_diffrn_reflns_theta_max 26.26
_diffrn_reflns_theta_min 2.31
_diffrn_standards_decay_% <1
_exptl_absorpt_coefficient_mu 5.792
_exptl_absorpt_correction_T_max 1.0
_exptl_absorpt_correction_T_min 0.8626
_exptl_absorpt_correction_type SADABS
_exptl_absorpt_process_details '(SADABS, Bruker, 1997)'
_exptl_crystal_colour red
_exptl_crystal_density_diffrn 2.476
_exptl_crystal_description block
_exptl_crystal_F_000 2800
_exptl_crystal_size_max 0.12
_exptl_crystal_size_mid 0.10
_exptl_crystal_size_min 0.08
_refine_diff_density_max 0.703
_refine_diff_density_min -0.565
_refine_diff_density_rms 0.129
_refine_ls_abs_structure_details 'Flack H D (1983), Acta Cryst. A39, 876-881'
_refine_ls_abs_structure_Flack 0.341(5)
_refine_ls_extinction_method none
_refine_ls_goodness_of_fit_ref 1.035
_refine_ls_hydrogen_treatment mixed
_refine_ls_matrix_type full
_refine_ls_number_parameters 506
_refine_ls_number_reflns 8029
_refine_ls_number_restraints 1
_refine_ls_restrained_S_all 1.035
_refine_ls_R_factor_all 0.0417
_refine_ls_R_factor_gt 0.0351
_refine_ls_shift/su_max 0.002
_refine_ls_shift/su_mean 0.000
_refine_ls_structure_factor_coef Fsqd
_refine_ls_weighting_details 'calc w=1/[\s^2^(Fo^2^)+(0.0153P)^2^+0.0000P] where P=(Fo^2^+2Fc^2^)/3'
_refine_ls_weighting_scheme calc
_refine_ls_wR_factor_gt 0.0590
_refine_ls_wR_factor_ref 0.0614
_reflns_number_gt 7207
_reflns_number_total 8029
_reflns_threshold_expression >2sigma(I)
_cod_data_source_file ja039541psi20031119_092406.cif
_cod_data_source_block pna21
_cod_database_code 4112480

loop_
_symmetry_equiv_pos_as_xyz
'x, y, z'
'-x, -y, z+1/2'
'x+1/2, -y+1/2, z'
'-x+1/2, y+1/2, z+1/2'

loop_
_atom_site_label
_atom_site_type_symbol
_atom_site_fract_x
_atom_site_fract_y
_atom_site_fract_z
_atom_site_U_iso_or_equiv
_atom_site_adp_type
_atom_site_occupancy
_atom_site_symmetry_multiplicity
_atom_site_calc_flag
_atom_site_refinement_flags
Pt1 Pt 0.36434(2) 0.543868(12) 0.25895(3) 0.03028(7) Uani 1 1 d .
Ru1 Ru 0.22105(5) 0.32404(3) 0.24780(6) 0.02978(15) Uani 1 1 d .
Ru2 Ru 0.26945(8) 0.43473(4) 0.35041(4) 0.02709(18) Uani 1 1 d .
Ru3 Ru 0.26478(8) 0.44273(4) 0.15643(4) 0.02845(19) Uani 1 1 d .
Ru4 Ru 0.04178(8) 0.40054(4) 0.16935(4) 0.0308(2) Uani 1 1 d .
Ru5 Ru 0.04581(8) 0.39366(4) 0.33816(4) 0.02931(19) Uani 1 1 d .
Ru6 Ru 0.12777(4) 0.52163(2) 0.26055(7) 0.02819(13) Uani 1 1 d .
P1 P 0.51710(15) 0.61459(9) 0.26189(19) 0.0322(4) Uani 1 1 d .
O11 O 0.1756(9) 0.2209(5) 0.1150(6) 0.075(3) Uani 1 1 d .
O12 O 0.4634(5) 0.2910(3) 0.2416(6) 0.060(2) Uani 1 1 d .
O13 O 0.1929(9) 0.2183(5) 0.3807(6) 0.074(3) Uani 1 1 d .
O21 O 0.4938(10) 0.3788(5) 0.3921(6) 0.066(3) Uani 1 1 d .
O22 O 0.2965(10) 0.5499(4) 0.4700(5) 0.073(3) Uani 1 1 d .
O23 O 0.1851(9) 0.3651(5) 0.5017(5) 0.063(3) Uani 1 1 d .
O32 O 0.2775(10) 0.5694(4) 0.0526(5) 0.068(3) Uani 1 1 d .
O33 O 0.1842(8) 0.3776(5) 0.0023(4) 0.055(2) Uani 1 1 d .
O31 O 0.4906(10) 0.3962(5) 0.1020(6) 0.074(3) Uani 1 1 d .
O41 O -0.0468(9) 0.2868(5) 0.0669(5) 0.066(3) Uani 1 1 d .
O42 O -0.1089(11) 0.4888(5) 0.0742(6) 0.080(3) Uani 1 1 d .
O43 O -0.1716(4) 0.3691(3) 0.2542(7) 0.0564(14) Uani 1 1 d .
O51 O -0.0444(9) 0.2737(5) 0.4280(5) 0.063(3) Uani 1 1 d .
O52 O -0.0977(10) 0.4767(5) 0.4493(6) 0.074(3) Uani 1 1 d .
O61 O 0.0016(9) 0.6098(4) 0.1445(5) 0.088(3) Uani 1 1 d .
O62 O 0.0364(9) 0.5984(4) 0.4043(5) 0.082(3) Uani 1 1 d .
O63 O 0.2262(4) 0.6599(3) 0.2551(8) 0.0649(16) Uani 1 1 d .
C1 C 0.1653(5) 0.4216(3) 0.2544(7) 0.0244(13) Uani 1 1 d .
C11 C 0.1902(11) 0.2597(5) 0.1613(7) 0.046(3) Uani 1 1 d .
C12 C 0.3724(6) 0.3043(4) 0.2427(6) 0.039(2) Uani 1 1 d .
C13 C 0.1951(10) 0.2584(5) 0.3297(7) 0.042(3) Uani 1 1 d .
C21 C 0.4112(11) 0.3988(6) 0.3770(6) 0.038(3) Uani 1 1 d .
C22 C 0.2906(11) 0.5105(5) 0.4216(6) 0.038(3) Uani 1 1 d .
C23 C 0.1967(12) 0.3887(6) 0.4379(7) 0.044(3) Uani 1 1 d .
C31 C 0.4067(12) 0.4144(6) 0.1231(6) 0.044(3) Uani 1 1 d .
C32 C 0.2738(11) 0.5243(5) 0.0961(6) 0.040(3) Uani 1 1 d .
C33 C 0.1918(10) 0.4001(5) 0.0650(6) 0.032(2) Uani 1 1 d .
C41 C -0.0133(11) 0.3271(7) 0.1055(6) 0.042(3) Uani 1 1 d .
C42 C -0.0478(13) 0.4564(6) 0.1099(7) 0.049(3) Uani 1 1 d .
C43 C -0.0785(6) 0.3816(3) 0.2544(8) 0.0374(17) Uani 1 1 d .
C51 C -0.0073(12) 0.3201(6) 0.3938(7) 0.043(3) Uani 1 1 d .
C52 C -0.0447(12) 0.4462(6) 0.4084(7) 0.041(3) Uani 1 1 d .
C61 C 0.0451(10) 0.5735(6) 0.1875(7) 0.050(3) Uani 1 1 d .
C62 C 0.0698(10) 0.5684(5) 0.3508(7) 0.047(3) Uani 1 1 d .
C63 C 0.2376(5) 0.6009(3) 0.2570(8) 0.0345(16) Uani 1 1 d .
C71 C 0.5505(8) 0.6483(5) 0.1570(5) 0.048(2) Uani 1 1 d .
C72 C 0.5787(10) 0.5878(6) 0.1033(6) 0.072(4) Uani 1 1 d .
H72A H 0.5226 0.5543 0.1083 0.108 Uiso 1 1 calc R
H72B H 0.6473 0.5691 0.1202 0.108 Uiso 1 1 calc R
H72C H 0.5837 0.6021 0.0477 0.108 Uiso 1 1 calc R
C73 C 0.4492(12) 0.6811(6) 0.1216(7) 0.058(4) Uani 1 1 d .
H73A H 0.4586 0.6871 0.0641 0.088 Uiso 1 1 calc R
H73B H 0.4379 0.7241 0.1468 0.088 Uiso 1 1 calc R
H73C H 0.3870 0.6528 0.1314 0.088 Uiso 1 1 calc R
C74 C 0.6480(13) 0.6978(7) 0.1549(9) 0.078(5) Uani 1 1 d .
H74A H 0.6750 0.7013 0.1003 0.118 Uiso 1 1 calc R
H74B H 0.7049 0.6815 0.1898 0.118 Uiso 1 1 calc R
H74C H 0.6244 0.7413 0.1733 0.118 Uiso 1 1 calc R
C75 C 0.5090(8) 0.6897(5) 0.3354(6) 0.046(2) Uani 1 1 d .
C76 C 0.4505(8) 0.7498(4) 0.2972(6) 0.063(3) Uani 1 1 d .
H76A H 0.3914 0.7340 0.2640 0.094 Uiso 1 1 calc R
H76B H 0.5010 0.7747 0.2644 0.094 Uiso 1 1 calc R
H76C H 0.4223 0.7783 0.3394 0.094 Uiso 1 1 calc R
C77 C 0.4389(14) 0.6690(7) 0.4092(7) 0.064(4) Uani 1 1 d .
H77A H 0.4451 0.7026 0.4508 0.097 Uiso 1 1 calc R
H77B H 0.4639 0.6265 0.4298 0.097 Uiso 1 1 calc R
H77C H 0.3639 0.6651 0.3928 0.097 Uiso 1 1 calc R
C78 C 0.6223(11) 0.7125(7) 0.3666(7) 0.058(3) Uani 1 1 d .
H78A H 0.6642 0.7301 0.3221 0.087 Uiso 1 1 calc R
H78B H 0.6598 0.6748 0.3901 0.087 Uiso 1 1 calc R
H78C H 0.6131 0.7469 0.4070 0.087 Uiso 1 1 calc R
C79 C 0.6292(8) 0.5547(5) 0.2982(6) 0.051(3) Uani 1 1 d .
C80 C 0.6145(6) 0.4864(4) 0.2561(12) 0.060(2) Uani 1 1 d .
H80A H 0.6271 0.4914 0.1988 0.090 Uiso 1 1 calc R
H80B H 0.5415 0.4703 0.2649 0.090 Uiso 1 1 calc R
H80C H 0.6657 0.4546 0.2781 0.090 Uiso 1 1 calc R
C81 C 0.6130(10) 0.5410(5) 0.3889(6) 0.066(3) Uani 1 1 d .
H81A H 0.5397 0.5258 0.3983 0.099 Uiso 1 1 calc R
H81B H 0.6258 0.5817 0.4190 0.099 Uiso 1 1 calc R
H81C H 0.6635 0.5070 0.4064 0.099 Uiso 1 1 calc R
C82 C 0.7500(7) 0.5773(5) 0.2826(9) 0.083(5) Uani 1 1 d .
H82A H 0.7990 0.5432 0.3020 0.124 Uiso 1 1 calc R
H82B H 0.7639 0.6187 0.3110 0.124 Uiso 1 1 calc R
H82C H 0.7611 0.5840 0.2254 0.124 Uiso 1 1 calc R

loop_
_atom_site_aniso_label
_atom_site_aniso_U_11
_atom_site_aniso_U_22
_atom_site_aniso_U_33
_atom_site_aniso_U_23
_atom_site_aniso_U_13
_atom_site_aniso_U_12
Pt1 0.02609(14) 0.02564(14) 0.03910(15) 0.0002(2) -0.0003(2) -0.00252(10)
Ru1 0.0274(3) 0.0254(3) 0.0366(4) -0.0018(4) 0.0017(4) 0.0024(2)
Ru2 0.0260(5) 0.0272(4) 0.0280(4) 0.0021(3) -0.0026(4) -0.0030(3)
Ru3 0.0273(5) 0.0304(4) 0.0276(4) -0.0022(3) 0.0026(4) -0.0020(3)
Ru4 0.0283(6) 0.0317(4) 0.0323(4) 0.0002(3) -0.0067(4) -0.0020(3)
Ru5 0.0273(5) 0.0288(4) 0.0318(4) -0.0009(3) 0.0054(4) -0.0019(3)
Ru6 0.0241(3) 0.0237(3) 0.0367(3) -0.0012(5) -0.0010(4) 0.0019(2)
P1 0.0317(10) 0.0330(10) 0.0320(11) -0.0019(13) 0.0019(14) -0.0069(7)
O11 0.079(8) 0.060(6) 0.087(6) -0.041(5) -0.022(5) 0.000(5)
O12 0.029(3) 0.072(4) 0.079(6) -0.014(4) 0.003(4) 0.009(3)
O13 0.062(7) 0.063(6) 0.097(7) 0.038(5) 0.022(5) 0.009(5)
O21 0.050(6) 0.065(5) 0.082(6) -0.009(5) -0.020(5) 0.019(4)
O22 0.103(8) 0.057(6) 0.059(5) -0.029(4) 0.018(5) -0.041(5)
O23 0.060(7) 0.082(6) 0.048(5) 0.024(5) -0.010(4) -0.022(5)
O32 0.103(8) 0.046(5) 0.055(5) 0.018(4) -0.020(5) -0.022(5)
O33 0.055(7) 0.087(6) 0.022(4) -0.016(4) -0.001(4) -0.020(5)
O31 0.047(6) 0.091(7) 0.083(6) -0.005(5) 0.023(5) 0.019(5)
O41 0.066(7) 0.062(6) 0.070(5) -0.034(4) -0.011(5) -0.009(5)
O42 0.074(8) 0.068(7) 0.097(7) 0.012(5) -0.050(6) 0.003(5)
O43 0.028(3) 0.074(4) 0.067(4) -0.004(6) -0.012(6) -0.006(3)
O51 0.064(7) 0.057(5) 0.066(5) 0.015(4) 0.017(5) -0.014(4)
O52 0.072(7) 0.068(6) 0.082(6) -0.021(5) 0.043(5) -0.002(5)
O61 0.099(8) 0.057(5) 0.107(7) 0.014(5) -0.071(7) 0.019(5)
O62 0.121(10) 0.051(5) 0.074(6) -0.007(4) 0.049(6) 0.012(5)
O63 0.048(4) 0.032(3) 0.115(5) 0.001(6) 0.001(8) 0.003(2)
C1 0.032(4) 0.015(3) 0.027(3) -0.001(5) 0.004(5) 0.000(2)
C11 0.057(8) 0.039(6) 0.042(6) -0.003(5) 0.005(6) -0.001(5)
C12 0.036(5) 0.036(4) 0.045(6) -0.010(4) 0.005(5) 0.010(3)
C13 0.038(7) 0.033(6) 0.054(7) -0.001(5) 0.011(5) 0.008(4)
C21 0.038(7) 0.043(6) 0.031(5) -0.012(4) 0.000(5) 0.001(5)
C22 0.044(7) 0.035(6) 0.035(5) 0.010(4) 0.002(5) -0.007(5)
C23 0.060(9) 0.035(6) 0.039(6) 0.003(5) -0.002(6) -0.007(5)
C31 0.043(8) 0.052(7) 0.036(6) -0.011(5) 0.004(5) 0.004(5)
C32 0.040(7) 0.036(6) 0.045(6) -0.006(5) 0.001(5) -0.011(5)
C33 0.030(7) 0.030(5) 0.037(6) 0.004(4) -0.002(4) -0.003(4)
C41 0.032(7) 0.064(8) 0.029(5) -0.002(5) -0.003(5) -0.003(6)
C42 0.049(10) 0.052(7) 0.045(6) 0.000(5) -0.017(6) -0.021(6)
C43 0.045(5) 0.036(4) 0.030(4) -0.007(6) -0.010(7) -0.004(3)
C51 0.047(8) 0.032(6) 0.049(6) 0.003(5) 0.002(5) 0.002(5)
C52 0.041(8) 0.034(6) 0.047(6) 0.004(5) 0.013(6) -0.003(5)
C61 0.042(7) 0.038(6) 0.071(7) -0.015(5) -0.014(6) 0.003(5)
C62 0.052(8) 0.031(5) 0.057(7) 0.001(5) 0.014(6) 0.003(5)
C63 0.021(4) 0.043(4) 0.040(4) -0.010(6) -0.011(6) 0.000(3)
C71 0.048(7) 0.061(7) 0.034(5) 0.002(5) 0.006(5) -0.016(5)
C72 0.064(9) 0.110(10) 0.041(6) -0.027(6) 0.017(6) -0.024(7)
C73 0.075(11) 0.048(7) 0.052(7) 0.012(6) -0.001(6) -0.018(7)
C74 0.099(13) 0.068(9) 0.068(8) 0.005(7) 0.007(8) -0.045(8)
C75 0.045(7) 0.045(6) 0.048(6) 0.001(5) -0.005(5) -0.023(5)
C76 0.068(8) 0.028(5) 0.092(8) -0.010(5) -0.004(6) 0.005(5)
C77 0.094(12) 0.061(8) 0.038(6) -0.009(5) 0.021(6) -0.023(7)
C78 0.056(8) 0.058(8) 0.059(7) -0.004(6) -0.015(6) -0.026(6)
C79 0.032(6) 0.055(6) 0.067(6) 0.007(5) -0.007(5) -0.004(5)
C80 0.032(5) 0.043(5) 0.105(7) -0.003(10) 0.003(11) 0.010(3)
C81 0.062(9) 0.074(8) 0.063(7) 0.026(6) -0.015(6) -0.001(6)
C82 0.027(6) 0.073(7) 0.148(16) 0.001(8) 0.012(7) -0.002(5)

loop_
_atom_type_symbol
_atom_type_description
_atom_type_scat_dispersion_real
_atom_type_scat_dispersion_imag
_atom_type_scat_source
C C 0.0033 0.0016 'International Tables Vol C Tables 4.2.6.8 and 6.1.1.4'
H H 0.0000 0.0000 'International Tables Vol C Tables 4.2.6.8 and 6.1.1.4'
O O 0.0106 0.0060 'International Tables Vol C Tables 4.2.6.8 and 6.1.1.4'
P P 0.1023 0.0942 'International Tables Vol C Tables 4.2.6.8 and 6.1.1.4'
Ru Ru -1.2594 0.8363 'International Tables Vol C Tables 4.2.6.8 and 6.1.1.4'
Pt Pt -1.7033 8.3905 'International Tables Vol C Tables 4.2.6.8 and 6.1.1.4'

loop_
_geom_angle_atom_site_label_1
_geom_angle_atom_site_label_2
_geom_angle_atom_site_label_3
_geom_angle
C63 Pt1 P1 107.0(2)
C63 Pt1 Ru2 97.2(3)
P1 Pt1 Ru2 139.70(7)
C63 Pt1 Ru3 93.4(3)
P1 Pt1 Ru3 139.99(7)
Ru2 Pt1 Ru3 67.209(16)
C63 Pt1 Ru6 44.8(2)
P1 Pt1 Ru6 151.72(5)
Ru2 Pt1 Ru6 58.90(2)
Ru3 Pt1 Ru6 58.93(2)
C12 Ru1 C13 93.1(5)
C12 Ru1 C11 91.3(5)
C13 Ru1 C11 92.0(3)
C12 Ru1 C1 121.4(3)
C13 Ru1 C1 123.5(4)
C11 Ru1 C1 126.3(5)
C12 Ru1 Ru2 89.0(3)
C13 Ru1 Ru2 98.3(3)
C11 Ru1 Ru2 169.6(3)
C1 Ru1 Ru2 46.2(3)
C12 Ru1 Ru3 87.9(3)
C13 Ru1 Ru3 166.8(3)
C11 Ru1 Ru3 101.2(3)
C1 Ru1 Ru3 46.4(3)
Ru2 Ru1 Ru3 68.486(19)
C12 Ru1 Ru5 146.0(3)
C13 Ru1 Ru5 81.0(3)
C11 Ru1 Ru5 122.2(4)
C1 Ru1 Ru5 44.9(3)
Ru2 Ru1 Ru5 59.29(3)
Ru3 Ru1 Ru5 90.87(3)
C12 Ru1 Ru4 144.1(3)
C13 Ru1 Ru4 122.4(4)
C11 Ru1 Ru4 82.8(4)
C1 Ru1 Ru4 45.2(3)
Ru2 Ru1 Ru4 90.97(3)
Ru3 Ru1 Ru4 59.02(3)
Ru5 Ru1 Ru4 56.052(18)
C23 Ru2 C22 88.8(4)
C23 Ru2 C21 94.1(5)
C22 Ru2 C21 91.7(5)
C23 Ru2 C1 103.2(4)
C22 Ru2 C1 130.8(4)
C21 Ru2 C1 133.6(3)
C23 Ru2 Ru1 88.9(3)
C22 Ru2 Ru1 175.7(4)
C21 Ru2 Ru1 92.1(3)
C1 Ru2 Ru1 46.47(15)
C23 Ru2 Ru6 113.1(4)
C22 Ru2 Ru6 85.7(3)
C21 Ru2 Ru6 152.6(3)
C1 Ru2 Ru6 45.54(15)
Ru1 Ru2 Ru6 91.89(3)
C23 Ru2 Ru5 58.3(4)
C22 Ru2 Ru5 113.2(4)
C21 Ru2 Ru5 140.5(3)
C1 Ru2 Ru5 46.7(2)
Ru1 Ru2 Ru5 62.44(3)
Ru6 Ru2 Ru5 63.59(3)
C23 Ru2 Pt1 159.1(3)
C22 Ru2 Pt1 71.1(3)
C21 Ru2 Pt1 91.9(3)
C1 Ru2 Pt1 86.8(2)
Ru1 Ru2 Pt1 110.87(3)
Ru6 Ru2 Pt1 61.39(2)
Ru5 Ru2 Pt1 124.24(4)
C32 Ru3 C31 92.7(5)
C32 Ru3 C33 89.6(4)
C31 Ru3 C33 93.9(5)
C32 Ru3 C1 127.9(4)
C31 Ru3 C1 134.6(4)
C33 Ru3 C1 104.2(4)
C32 Ru3 Ru1 172.4(4)
C31 Ru3 Ru1 94.5(3)
C33 Ru3 Ru1 87.8(3)
C1 Ru3 Ru1 46.21(15)
C32 Ru3 Ru6 83.1(3)
C31 Ru3 Ru6 150.1(3)
C33 Ru3 Ru6 115.6(4)
C1 Ru3 Ru6 45.42(15)
Ru1 Ru3 Ru6 91.53(3)
C32 Ru3 Ru4 110.1(4)
C31 Ru3 Ru4 143.5(4)
C33 Ru3 Ru4 59.5(3)
C1 Ru3 Ru4 47.2(3)
Ru1 Ru3 Ru4 62.57(3)
Ru6 Ru3 Ru4 63.71(3)
C32 Ru3 Pt1 71.9(3)
C31 Ru3 Pt1 89.3(3)
C33 Ru3 Pt1 161.3(3)
C1 Ru3 Pt1 86.2(2)
Ru1 Ru3 Pt1 110.25(3)
Ru6 Ru3 Pt1 61.21(2)
Ru4 Ru3 Pt1 124.17(4)
C42 Ru4 C41 87.6(5)
C42 Ru4 C43 92.6(5)
C41 Ru4 C43 88.9(4)
C42 Ru4 C1 131.5(4)
C41 Ru4 C1 140.2(4)
C43 Ru4 C1 95.6(4)
C42 Ru4 C33 94.3(5)
C41 Ru4 C33 83.2(5)
C43 Ru4 C33 169.3(3)
C1 Ru4 C33 86.0(4)
C42 Ru4 Ru5 124.8(4)
C41 Ru4 Ru5 121.0(3)
C43 Ru4 Ru5 47.7(3)
C1 Ru4 Ru5 48.1(3)
C33 Ru4 Ru5 132.0(3)
C42 Ru4 Ru3 110.6(4)
C41 Ru4 Ru3 121.1(4)
C43 Ru4 Ru3 141.6(3)
C1 Ru4 Ru3 46.0(3)
C33 Ru4 Ru3 41.7(3)
Ru5 Ru4 Ru3 94.10(4)
C42 Ru4 Ru1 168.8(4)
C41 Ru4 Ru1 96.3(4)
C43 Ru4 Ru1 98.0(2)
C1 Ru4 Ru1 43.91(14)
C33 Ru4 Ru1 75.8(2)
Ru5 Ru4 Ru1 61.77(3)
Ru3 Ru4 Ru1 58.41(3)
C42 Ru4 Ru6 89.6(4)
C41 Ru4 Ru6 176.5(3)
C43 Ru4 Ru6 93.3(2)
C1 Ru4 Ru6 42.35(14)
C33 Ru4 Ru6 95.0(2)
Ru5 Ru4 Ru6 62.43(3)
Ru3 Ru4 Ru6 58.14(3)
Ru1 Ru4 Ru6 86.18(3)
C51 Ru5 C52 85.8(5)
C51 Ru5 C43 88.8(5)
C52 Ru5 C43 92.2(5)
C51 Ru5 C1 141.9(4)
C52 Ru5 C1 131.4(4)
C43 Ru5 C1 96.2(4)
C51 Ru5 C23 84.4(5)
C52 Ru5 C23 93.1(5)
C43 Ru5 C23 171.0(3)
C1 Ru5 C23 85.7(4)
C51 Ru5 Ru4 121.9(4)
C52 Ru5 Ru4 124.5(4)
C43 Ru5 Ru4 47.7(3)
C1 Ru5 Ru4 48.7(3)
C23 Ru5 Ru4 132.7(3)
C51 Ru5 Ru2 121.9(4)
C52 Ru5 Ru2 110.9(4)
C43 Ru5 Ru2 141.6(3)
C1 Ru5 Ru2 45.5(3)
C23 Ru5 Ru2 41.4(3)
Ru4 Ru5 Ru2 94.20(4)
C51 Ru5 Ru1 97.8(4)
C52 Ru5 Ru1 168.8(4)
C43 Ru5 Ru1 98.4(3)
C1 Ru5 Ru1 44.12(14)
C23 Ru5 Ru1 76.9(3)
Ru4 Ru5 Ru1 62.18(3)
Ru2 Ru5 Ru1 58.27(3)
C51 Ru5 Ru6 174.8(4)
C52 Ru5 Ru6 89.4(3)
C43 Ru5 Ru6 93.5(2)
C1 Ru5 Ru6 42.47(15)
C23 Ru5 Ru6 93.8(3)
Ru4 Ru5 Ru6 62.72(3)
Ru2 Ru5 Ru6 58.11(3)
Ru1 Ru5 Ru6 86.52(3)
C61 Ru6 C62 91.7(4)
C61 Ru6 C1 128.6(4)
C62 Ru6 C1 127.0(5)
C61 Ru6 C63 85.1(5)
C62 Ru6 C63 83.8(5)
C1 Ru6 C63 126.3(2)
C61 Ru6 Ru2 171.4(3)
C62 Ru6 Ru2 96.8(3)
C1 Ru6 Ru2 45.7(3)
C63 Ru6 Ru2 94.5(2)
C61 Ru6 Ru3 103.5(3)
C62 Ru6 Ru3 163.5(4)
C1 Ru6 Ru3 46.1(3)
C63 Ru6 Ru3 91.1(3)
Ru2 Ru6 Ru3 67.90(2)
C61 Ru6 Pt1 116.4(4)
C62 Ru6 Pt1 107.7(4)
C1 Ru6 Pt1 85.61(16)
C63 Ru6 Pt1 40.82(18)
Ru2 Ru6 Pt1 59.71(2)
Ru3 Ru6 Pt1 59.86(2)
C61 Ru6 Ru5 123.6(4)
C62 Ru6 Ru5 87.5(3)
C1 Ru6 Ru5 43.6(3)
C63 Ru6 Ru5 150.3(3)
Ru2 Ru6 Ru5 58.30(3)
Ru3 Ru6 Ru5 89.28(3)
Pt1 Ru6 Ru5 117.37(3)
C61 Ru6 Ru4 86.1(3)
C62 Ru6 Ru4 130.6(4)
C1 Ru6 Ru4 44.0(3)
C63 Ru6 Ru4 144.7(3)
Ru2 Ru6 Ru4 89.33(3)
Ru3 Ru6 Ru4 58.15(3)
Pt1 Ru6 Ru4 117.37(3)
Ru5 Ru6 Ru4 54.848(17)
C71 P1 C79 110.4(5)
C71 P1 C75 108.1(4)
C79 P1 C75 108.8(4)
C71 P1 Pt1 111.5(3)
C79 P1 Pt1 102.0(3)
C75 P1 Pt1 115.9(3)
Ru6 C1 Ru2 88.8(3)
Ru6 C1 Ru1 173.6(3)
Ru2 C1 Ru1 87.4(3)
Ru6 C1 Ru3 88.5(3)
Ru2 C1 Ru3 102.1(3)
Ru1 C1 Ru3 87.4(3)
Ru6 C1 Ru5 93.9(3)
Ru2 C1 Ru5 87.8(5)
Ru1 C1 Ru5 91.0(3)
Ru3 C1 Ru5 169.9(5)
Ru6 C1 Ru4 93.7(3)
Ru2 C1 Ru4 170.8(5)
Ru1 C1 Ru4 90.9(3)
Ru3 C1 Ru4 86.8(5)
Ru5 C1 Ru4 83.2(2)
O11 C11 Ru1 176.2(11)
O12 C12 Ru1 177.8(10)
O13 C13 Ru1 171.7(11)
O21 C21 Ru2 179.1(12)
O22 C22 Ru2 171.4(10)
O23 C23 Ru2 157.9(12)
O23 C23 Ru5 121.7(10)
Ru2 C23 Ru5 80.3(4)
O31 C31 Ru3 178.3(12)
O32 C32 Ru3 172.8(9)
O33 C33 Ru3 156.7(10)
O33 C33 Ru4 124.4(9)
Ru3 C33 Ru4 78.8(4)
O41 C41 Ru4 177.1(12)
O42 C42 Ru4 175.9(13)
O43 C43 Ru4 137.2(11)
O43 C43 Ru5 138.2(11)
Ru4 C43 Ru5 84.5(3)
O51 C51 Ru5 177.7(13)
O52 C52 Ru5 179.8(13)
O61 C61 Ru6 173.6(11)
O62 C62 Ru6 177.9(10)
O63 C63 Pt1 133.0(5)
O63 C63 Ru6 132.7(5)
Pt1 C63 Ru6 94.4(3)
C73 C71 C72 107.4(9)
C73 C71 C74 110.5(10)
C72 C71 C74 108.2(10)
C73 C71 P1 108.9(7)
C72 C71 P1 107.3(7)
C74 C71 P1 114.3(8)
C76 C75 C77 105.6(10)
C76 C75 C78 109.1(8)
C77 C75 C78 108.5(10)
C76 C75 P1 111.8(7)
C77 C75 P1 108.5(7)
C78 C75 P1 113.0(8)
C81 C79 C80 105.6(10)
C81 C79 C82 109.4(9)
C80 C79 C82 106.9(8)
C81 C79 P1 108.8(7)
C80 C79 P1 109.0(7)
C82 C79 P1 116.6(7)

loop_
_geom_bond_atom_site_label_1
_geom_bond_atom_site_label_2
_geom_bond_distance
Pt1 C63 1.922(6)
Pt1 P1 2.3401(18)
Pt1 Ru2 2.8834(9)
Pt1 Ru3 2.8927(9)
Pt1 Ru6 2.9314(6)
Ru1 C12 1.897(8)
Ru1 C13 1.901(11)
Ru1 C11 1.950(12)
Ru1 C1 2.057(5)
Ru1 Ru2 2.8346(11)
Ru1 Ru3 2.8466(11)
Ru1 Ru5 2.9546(11)
Ru1 Ru4 2.9659(11)
Ru2 C23 1.924(12)
Ru2 C22 1.925(11)
Ru2 C21 1.927(13)
Ru2 C1 2.047(11)
Ru2 Ru6 2.8594(11)
Ru2 Ru5 2.8652(13)
Ru3 C32 1.903(11)
Ru3 C31 1.908(14)
Ru3 C33 1.944(11)
Ru3 C1 2.065(10)
Ru3 Ru6 2.8648(11)
Ru3 Ru4 2.8650(13)
Ru4 C42 1.842(14)
Ru4 C41 1.920(13)
Ru4 C43 2.067(11)
Ru4 C1 2.104(10)
Ru4 C33 2.516(12)
Ru4 Ru5 2.7819(7)
Ru4 Ru6 3.0239(10)
Ru5 C51 1.843(12)
Ru5 C52 1.911(12)
Ru5 C43 2.068(9)
Ru5 C1 2.085(9)
Ru5 C23 2.473(13)
Ru5 Ru6 3.0161(10)
Ru6 C61 1.879(12)
Ru6 C62 1.890(12)
Ru6 C1 2.041(5)
Ru6 C63 2.072(7)
P1 C71 1.897(9)
P1 C79 1.912(9)
P1 C75 1.923(10)
O11 C11 1.098(13)
O12 C12 1.146(8)
O13 C13 1.158(13)
O21 C21 1.116(15)
O22 C22 1.119(12)
O23 C23 1.159(13)
O32 C32 1.147(12)
O33 C33 1.128(12)
O31 C31 1.143(16)
O41 C41 1.100(14)
O42 C42 1.147(16)
O43 C43 1.166(8)
O51 C51 1.172(14)
O52 C52 1.115(14)
O61 C61 1.143(13)
O62 C62 1.139(12)
O63 C63 1.181(7)
C71 C73 1.518(17)
C71 C72 1.531(14)
C71 C74 1.546(16)
C75 C76 1.528(12)
C75 C77 1.542(14)
C75 C78 1.548(15)
C79 C81 1.530(13)
C79 C80 1.534(13)
C79 C82 1.568(12)
